data_1543753
loop_
_publ_author_name
'Rida, Mohammed'
'El Bakri, Youness'
'Sebbar, Nada Kheira'
'Essassi, El Mokhtar'
'Mague, Joel T.'

_publ_section_title
;
 (3<i>S</i>,4<i>S</i>)-4-Phenyl-1,5-bis(prop-2-en-1-yl)-3-(prop-2-en-1-yloxy)-2,3,4,5-tetrahydro-1<i>H</i>-1,5-benzodiazepin-2-one
;
_journal_coeditor_code XU4010
_journal_issue 7
_journal_name_full IUCrData
_journal_page_first x161175
_journal_paper_doi 10.1107/S2414314616011755
_journal_volume 1
_journal_year 2016
_chemical_formula_iupac 'C24 H26 N2 O2'
_chemical_formula_moiety 'C24 H26 N2 O2'
_chemical_formula_sum 'C24 H26 N2 O2'
_chemical_formula_weight 374.47
_chemical_name_systematic
(3<i>S</i>,4<i>S</i>)-4-Phenyl-1,5-bis(prop-2-en-1-yl)-3-(prop-2-en-1-yloxy)-2,3,4,5-tetrahydro-1<i>H</i>-1,5-benzodiazepin-2-one
_space_group_crystal_system monoclinic
_space_group_IT_number 4
_space_group_name_Hall 'P 2yb'
_space_group_name_H-M_alt 'P 1 21 1'
_symmetry_space_group_name_Hall 'P 2yb'
_symmetry_space_group_name_H-M 'P 1 21 1'
_atom_sites_solution_hydrogens geom
_atom_sites_solution_primary direct
_atom_sites_solution_secondary difmap
_audit_creation_method SHELXL-2014/7
_cell_angle_alpha 90
_cell_angle_beta 97.1270(10)
_cell_angle_gamma 90
_cell_formula_units_Z 2
_cell_length_a 9.6138(2)
_cell_length_b 8.8891(2)
_cell_length_c 11.7292(3)
_cell_measurement_reflns_used 9162
_cell_measurement_temperature 150(2)
_cell_measurement_theta_max 74.3390
_cell_measurement_theta_min 3.7980
_cell_volume 994.61(4)
_computing_cell_refinement
;
<i>SAINT</i> (Bruker, 2016)
;
_computing_data_collection
;
<i>APEX3</i> (Bruker, 2016)
;
_computing_data_reduction
;
<i>SAINT</i> (Bruker, 2016)
;
_computing_molecular_graphics
;
<i>DIAMOND</i> (Brandenburg & Putz, 2012)
;
_computing_publication_material
;
<i>SHELXTL</i> (Sheldrick, 2008)
;
_computing_structure_refinement
;
<i>SHELXL2014</i> (Sheldrick, 2015b)
;
_computing_structure_solution
;
<i>SHELXT</i> (Sheldrick, 2015a)
;
_diffrn_ambient_temperature 150(2)
_diffrn_detector_area_resol_mean 10.4167
_diffrn_measured_fraction_theta_full 0.997
_diffrn_measured_fraction_theta_max 0.996
_diffrn_measurement_device_type 'Bruker D8 VENTURE PHOTON 100 CMOS'
_diffrn_measurement_method '\w scans'
_diffrn_radiation_monochromator mirror
_diffrn_radiation_type CuK\a
_diffrn_radiation_wavelength 1.54178
_diffrn_reflns_av_R_equivalents 0.0291
_diffrn_reflns_limit_h_max 10
_diffrn_reflns_limit_h_min -11
_diffrn_reflns_limit_k_max 11
_diffrn_reflns_limit_k_min -11
_diffrn_reflns_limit_l_max 14
_diffrn_reflns_limit_l_min -14
_diffrn_reflns_number 9888
_diffrn_reflns_theta_full 74.000
_diffrn_reflns_theta_max 74.331
_diffrn_reflns_theta_min 3.798
_exptl_absorpt_coefficient_mu 0.629
_exptl_absorpt_correction_T_max 0.90
_exptl_absorpt_correction_T_min 0.84
_exptl_absorpt_correction_type multi-scan
_exptl_absorpt_process_details
;
(<i>SADABS</i>; Bruker, 2016)
;
_exptl_crystal_colour colourless
_exptl_crystal_density_diffrn 1.250
_exptl_crystal_density_method 'not measured'
_exptl_crystal_description block
_exptl_crystal_F_000 400
_exptl_crystal_size_max 0.210
_exptl_crystal_size_mid 0.150
_exptl_crystal_size_min 0.140
_refine_diff_density_max 0.183
_refine_diff_density_min -0.206
_refine_ls_abs_structure_details
;
Flack <i>x</i> determined using 1608 quotients
[(<i>I</i>^+^)-(<i>I</i>^-^)]/[(<i>I</i>^+^)+(<i>I</i>^-^)]
(Parsons <i>et al.</i>, 2013)
;
_refine_ls_abs_structure_Flack 0.00(8)
_refine_ls_extinction_coef 0.0076(8)
_refine_ls_extinction_expression Fc^*^=kFc[1+0.001xFc^2^\l^3^/sin(2\q)]^-1/4^
_refine_ls_extinction_method
;
SHELXL2014 (Sheldrick 2015b)
;
_refine_ls_goodness_of_fit_ref 1.048
_refine_ls_hydrogen_treatment constr
_refine_ls_matrix_type full
_refine_ls_number_parameters 254
_refine_ls_number_reflns 3881
_refine_ls_number_restraints 1
_refine_ls_restrained_S_all 1.048
_refine_ls_R_factor_all 0.0312
_refine_ls_R_factor_gt 0.0296
_refine_ls_shift/su_max 0.000
_refine_ls_shift/su_mean 0.000
_refine_ls_structure_factor_coef Fsqd
_refine_ls_weighting_details 'w=1/[\s^2^(Fo^2^)+(0.0347P)^2^+0.1749P] where P=(Fo^2^+2Fc^2^)/3'
_refine_ls_weighting_scheme calc
_refine_ls_wR_factor_gt 0.0733
_refine_ls_wR_factor_ref 0.0749
_reflns_number_gt 3744
_reflns_number_total 3881
_reflns_threshold_expression 'I > 2\s(I)'
_cod_data_source_file xu4010sup1.cif
_cod_data_source_block I
_cod_database_code 1543753
_shelx_space_group_comment
;
The symmetry employed for this shelxl refinement is uniquely defined
by the following loop, which should always be used as a source of
symmetry information in preference to the above space-group names.
They are only intended as comments.
;
_shelx_estimated_absorpt_t_min 0.879
_shelx_estimated_absorpt_t_max 0.917

loop_
_symmetry_equiv_pos_as_xyz
'x, y, z'
'-x, y+1/2, -z'

loop_
_atom_site_type_symbol
_atom_site_label
_atom_site_fract_x
_atom_site_fract_y
_atom_site_fract_z
_atom_site_U_iso_or_equiv
_atom_site_adp_type
_atom_site_calc_flag
_atom_site_occupancy
O O1 0.36677(15) 0.28288(17) 0.02270(11) 0.0310(3) Uani d 1
O O2 0.64430(14) 0.29097(15) 0.10026(11) 0.0274(3) Uani d 1
N N1 0.30144(16) 0.32889(18) 0.19803(13) 0.0256(3) Uani d 1
N N2 0.45776(15) 0.59426(16) 0.22157(12) 0.0216(3) Uani d 1
C C1 0.40506(18) 0.5341(2) 0.31988(15) 0.0223(4) Uani d 1
C C2 0.4206(2) 0.6060(2) 0.42694(15) 0.0261(4) Uani d 1
H H2 0.4703 0.6984 0.4363 0.031 Uiso calc 1
C C3 0.3642(2) 0.5435(2) 0.51948(16) 0.0302(4) Uani d 1
H H3 0.3751 0.5938 0.5915 0.036 Uiso calc 1
C C4 0.2924(2) 0.4087(2) 0.50753(17) 0.0305(4) Uani d 1
H H4 0.2543 0.3662 0.5712 0.037 Uiso calc 1
C C5 0.2763(2) 0.3357(2) 0.40224(16) 0.0283(4) Uani d 1
H H5 0.2285 0.2421 0.3943 0.034 Uiso calc 1
C C6 0.32954(19) 0.3986(2) 0.30810(16) 0.0239(4) Uani d 1
C C7 0.39812(19) 0.31974(19) 0.12316(15) 0.0241(4) Uani d 1
C C8 0.55078(19) 0.3467(2) 0.17397(14) 0.0225(4) Uani d 1
H H8 0.5695 0.2965 0.2506 0.027 Uiso calc 1
C C9 0.58168(18) 0.51561(19) 0.18692(14) 0.0204(3) Uani d 1
H H9 0.5942 0.5537 0.1086 0.025 Uiso calc 1
C C10 0.71810(18) 0.5486(2) 0.26366(15) 0.0231(4) Uani d 1
C C11 0.8169(2) 0.6427(2) 0.22330(17) 0.0289(4) Uani d 1
H H11 0.7991 0.6838 0.1481 0.035 Uiso calc 1
C C12 0.9414(2) 0.6774(3) 0.2916(2) 0.0380(5) Uani d 1
H H12 1.0070 0.7434 0.2635 0.046 Uiso calc 1
C C13 0.9702(2) 0.6164(3) 0.4004(2) 0.0387(5) Uani d 1
H H13 1.0559 0.6390 0.4467 0.046 Uiso calc 1
C C14 0.8730(2) 0.5220(3) 0.44140(18) 0.0345(5) Uani d 1
H H14 0.8926 0.4792 0.5159 0.041 Uiso calc 1
C C15 0.7470(2) 0.4894(2) 0.37439(16) 0.0285(4) Uani d 1
H H15 0.6802 0.4264 0.4041 0.034 Uiso calc 1
C C16 0.1552(2) 0.2936(3) 0.15412(18) 0.0337(5) Uani d 1
H H16A 0.1036 0.2701 0.2199 0.040 Uiso calc 1
H H16B 0.1536 0.2025 0.1054 0.040 Uiso calc 1
C C17 0.0813(2) 0.4166(3) 0.0863(3) 0.0510(7) Uani d 1
H H17 0.1021 0.5168 0.1109 0.061 Uiso calc 1
C C18 -0.0070(4) 0.3989(4) -0.0016(4) 0.0751(10) Uani d 1
H H18A -0.0306 0.3004 -0.0290 0.090 Uiso calc 1
H H18B -0.0498 0.4840 -0.0404 0.090 Uiso calc 1
C C19 0.6504(2) 0.1307(2) 0.09502(18) 0.0312(4) Uani d 1
H H19A 0.6713 0.1006 0.0177 0.037 Uiso calc 1
H H19B 0.5572 0.0893 0.1055 0.037 Uiso calc 1
C C20 0.7576(2) 0.0632(2) 0.18291(18) 0.0332(4) Uani d 1
H H20 0.7602 -0.0435 0.1873 0.040 Uiso calc 1
C C21 0.8487(2) 0.1365(3) 0.25474(19) 0.0368(5) Uani d 1
H H21A 0.8503 0.2434 0.2538 0.044 Uiso calc 1
H H21B 0.9131 0.0828 0.3078 0.044 Uiso calc 1
C C22 0.4695(2) 0.75892(19) 0.21535(16) 0.0253(4) Uani d 1
H H22A 0.5147 0.7867 0.1469 0.030 Uiso calc 1
H H22B 0.5295 0.7961 0.2843 0.030 Uiso calc 1
C C23 0.3291(2) 0.8316(2) 0.20827(17) 0.0316(4) Uani d 1
H H23 0.2597 0.7985 0.1488 0.038 Uiso calc 1
C C24 0.2929(3) 0.9369(3) 0.2767(2) 0.0405(5) Uani d 1
H H24A 0.3589 0.9734 0.3373 0.049 Uiso calc 1
H H24B 0.2006 0.9769 0.2657 0.049 Uiso calc 1

loop_
_atom_site_aniso_label
_atom_site_aniso_U_11
_atom_site_aniso_U_22
_atom_site_aniso_U_33
_atom_site_aniso_U_12
_atom_site_aniso_U_13
_atom_site_aniso_U_23
O1 0.0383(8) 0.0314(7) 0.0217(6) 0.0001(6) -0.0022(5) -0.0053(5)
O2 0.0341(7) 0.0220(6) 0.0272(6) 0.0019(5) 0.0080(5) -0.0026(5)
N1 0.0256(8) 0.0280(8) 0.0224(7) -0.0060(6) 0.0001(6) -0.0007(6)
N2 0.0243(7) 0.0201(7) 0.0205(7) 0.0002(6) 0.0029(5) 0.0004(6)
C1 0.0214(8) 0.0247(8) 0.0205(8) 0.0013(7) 0.0017(6) 0.0014(7)
C2 0.0273(9) 0.0274(10) 0.0231(9) 0.0005(7) 0.0008(7) -0.0016(7)
C3 0.0335(10) 0.0356(11) 0.0214(9) 0.0044(8) 0.0030(7) -0.0020(8)
C4 0.0330(10) 0.0345(10) 0.0249(9) 0.0054(8) 0.0069(7) 0.0067(8)
C5 0.0296(10) 0.0275(9) 0.0279(9) 0.0014(8) 0.0048(7) 0.0051(8)
C6 0.0236(8) 0.0255(9) 0.0223(9) -0.0002(7) 0.0016(6) 0.0010(7)
C7 0.0296(9) 0.0187(8) 0.0232(8) -0.0003(7) 0.0004(7) -0.0006(7)
C8 0.0276(9) 0.0208(8) 0.0190(8) 0.0004(7) 0.0022(6) -0.0008(6)
C9 0.0238(8) 0.0196(8) 0.0178(8) 0.0006(7) 0.0028(6) 0.0002(6)
C10 0.0241(9) 0.0213(8) 0.0235(8) 0.0031(7) 0.0014(6) -0.0024(7)
C11 0.0268(9) 0.0300(10) 0.0300(10) -0.0010(8) 0.0036(7) -0.0009(8)
C12 0.0261(10) 0.0431(12) 0.0446(12) -0.0044(9) 0.0035(9) -0.0022(10)
C13 0.0274(10) 0.0430(12) 0.0426(12) 0.0030(9) -0.0083(8) -0.0104(10)
C14 0.0374(11) 0.0343(10) 0.0291(10) 0.0075(9) -0.0066(8) -0.0032(8)
C15 0.0322(10) 0.0272(10) 0.0247(9) 0.0025(8) -0.0016(8) -0.0001(7)
C16 0.0285(10) 0.0393(11) 0.0317(9) -0.0131(9) -0.0026(8) 0.0041(9)
C17 0.0320(12) 0.0336(12) 0.083(2) -0.0002(10) -0.0099(12) 0.0005(12)
C18 0.0630(18) 0.0597(19) 0.092(2) 0.0049(16) -0.0326(17) 0.0235(17)
C19 0.0375(11) 0.0224(9) 0.0334(10) 0.0036(8) 0.0030(8) -0.0060(7)
C20 0.0363(10) 0.0280(10) 0.0366(11) 0.0059(8) 0.0096(8) 0.0040(8)
C21 0.0321(10) 0.0410(12) 0.0378(11) 0.0059(9) 0.0063(8) 0.0041(9)
C22 0.0301(9) 0.0188(8) 0.0267(9) -0.0014(7) 0.0022(7) 0.0000(7)
C23 0.0324(10) 0.0271(10) 0.0340(10) 0.0037(8) -0.0014(8) 0.0005(8)
C24 0.0416(12) 0.0348(12) 0.0447(13) 0.0094(9) 0.0044(10) -0.0033(9)

loop_
_atom_type_symbol
_atom_type_description
_atom_type_scat_dispersion_real
_atom_type_scat_dispersion_imag
_atom_type_scat_source
C C 0.0181 0.0091 'International Tables Vol C Tables 4.2.6.8 and 6.1.1.4'
H H 0.0000 0.0000 'International Tables Vol C Tables 4.2.6.8 and 6.1.1.4'
N N 0.0311 0.0180 'International Tables Vol C Tables 4.2.6.8 and 6.1.1.4'
O O 0.0492 0.0322 'International Tables Vol C Tables 4.2.6.8 and 6.1.1.4'

loop_
_geom_angle_atom_site_label_1
_geom_angle_atom_site_label_2
_geom_angle_atom_site_label_3
_geom_angle
C8 O2 C19 114.15(15)
C7 N1 C6 122.88(15)
C7 N1 C16 117.54(15)
C6 N1 C16 118.35(16)
C1 N2 C22 116.90(15)
C1 N2 C9 115.16(14)
C22 N2 C9 112.75(14)
C2 C1 C6 118.43(16)
C2 C1 N2 123.16(17)
C6 C1 N2 118.37(16)
C3 C2 C1 120.67(18)
C3 C2 H2 119.7
C1 C2 H2 119.7
C4 C3 C2 120.42(18)
C4 C3 H3 119.8
C2 C3 H3 119.8
C3 C4 C5 119.72(19)
C3 C4 H4 120.1
C5 C4 H4 120.1
C4 C5 C6 120.49(19)
C4 C5 H5 119.8
C6 C5 H5 119.8
C5 C6 C1 120.23(17)
C5 C6 N1 119.76(17)
C1 C6 N1 119.94(16)
O1 C7 N1 122.14(17)
O1 C7 C8 121.71(17)
N1 C7 C8 116.00(15)
O2 C8 C7 111.01(14)
O2 C8 C9 105.90(14)
C7 C8 C9 110.85(14)
O2 C8 H8 109.7
C7 C8 H8 109.7
C9 C8 H8 109.7
N2 C9 C10 114.18(14)
N2 C9 C8 109.67(14)
C10 C9 C8 112.88(14)
N2 C9 H9 106.5
C10 C9 H9 106.5
C8 C9 H9 106.5
C11 C10 C15 118.51(17)
C11 C10 C9 119.24(16)
C15 C10 C9 122.24(16)
C12 C11 C10 120.82(19)
C12 C11 H11 119.6
C10 C11 H11 119.6
C13 C12 C11 120.3(2)
C13 C12 H12 119.8
C11 C12 H12 119.8
C12 C13 C14 119.42(19)
C12 C13 H13 120.3
C14 C13 H13 120.3
C13 C14 C15 120.5(2)
C13 C14 H14 119.7
C15 C14 H14 119.7
C14 C15 C10 120.37(19)
C14 C15 H15 119.8
C10 C15 H15 119.8
N1 C16 C17 113.90(18)
N1 C16 H16A 108.8
C17 C16 H16A 108.8
N1 C16 H16B 108.8
C17 C16 H16B 108.8
H16A C16 H16B 107.7
C18 C17 C16 125.2(3)
C18 C17 H17 117.4
C16 C17 H17 117.4
C17 C18 H18A 120.0
C17 C18 H18B 120.0
H18A C18 H18B 120.0
O2 C19 C20 113.60(17)
O2 C19 H19A 108.8
C20 C19 H19A 108.8
O2 C19 H19B 108.8
C20 C19 H19B 108.8
H19A C19 H19B 107.7
C21 C20 C19 126.4(2)
C21 C20 H20 116.8
C19 C20 H20 116.8
C20 C21 H21A 120.0
C20 C21 H21B 120.0
H21A C21 H21B 120.0
N2 C22 C23 111.07(16)
N2 C22 H22A 109.4
C23 C22 H22A 109.4
N2 C22 H22B 109.4
C23 C22 H22B 109.4
H22A C22 H22B 108.0
C24 C23 C22 125.8(2)
C24 C23 H23 117.1
C22 C23 H23 117.1
C23 C24 H24A 120.0
C23 C24 H24B 120.0
H24A C24 H24B 120.0

loop_
_geom_bond_atom_site_label_1
_geom_bond_atom_site_label_2
_geom_bond_distance
O1 C7 1.224(2)
O2 C8 1.412(2)
O2 C19 1.427(2)
N1 C7 1.358(2)
N1 C6 1.427(2)
N1 C16 1.470(2)
N2 C1 1.420(2)
N2 C22 1.471(2)
N2 C9 1.481(2)
C1 C2 1.400(3)
C1 C6 1.404(3)
C2 C3 1.388(3)
C2 H2 0.9500
C3 C4 1.381(3)
C3 H3 0.9500
C4 C5 1.387(3)
C4 H4 0.9500
C5 C6 1.391(3)
C5 H5 0.9500
C7 C8 1.533(2)
C8 C9 1.534(2)
C8 H8 1.0000
C9 C10 1.524(2)
C9 H9 1.0000
C10 C11 1.392(3)
C10 C15 1.397(3)
C11 C12 1.390(3)
C11 H11 0.9500
C12 C13 1.382(3)
C12 H12 0.9500
C13 C14 1.386(3)
C13 H13 0.9500
C14 C15 1.390(3)
C14 H14 0.9500
C15 H15 0.9500
C16 C17 1.480(3)
C16 H16A 0.9900
C16 H16B 0.9900
C17 C18 1.262(4)
C17 H17 0.9500
C18 H18A 0.9500
C18 H18B 0.9500
C19 C20 1.491(3)
C19 H19A 0.9900
C19 H19B 0.9900
C20 C21 1.311(3)
C20 H20 0.9500
C21 H21A 0.9500
C21 H21B 0.9500
C22 C23 1.490(3)
C22 H22A 0.9900
C22 H22B 0.9900
C23 C24 1.308(3)
C23 H23 0.9500
C24 H24A 0.9500
C24 H24B 0.9500

loop_
_geom_hbond_atom_site_label_D
_geom_hbond_atom_site_label_H
_geom_hbond_atom_site_label_A
_geom_hbond_site_symmetry_A
_geom_hbond_distance_DH
_geom_hbond_distance_HA
_geom_hbond_distance_DA
_geom_hbond_angle_DHA
C22 H22A O1 2_655 0.99 2.41 3.378(2) 165

loop_
_geom_torsion_atom_site_label_1
_geom_torsion_atom_site_label_2
_geom_torsion_atom_site_label_3
_geom_torsion_atom_site_label_4
_geom_torsion
C22 N2 C1 C2 -28.3(2)
C9 N2 C1 C2 107.57(19)
C22 N2 C1 C6 149.46(16)
C9 N2 C1 C6 -74.7(2)
C6 C1 C2 C3 0.8(3)
N2 C1 C2 C3 178.56(16)
C1 C2 C3 C4 0.4(3)
C2 C3 C4 C5 -0.2(3)
C3 C4 C5 C6 -1.2(3)
C4 C5 C6 C1 2.5(3)
C4 C5 C6 N1 -174.51(17)
C2 C1 C6 C5 -2.2(3)
N2 C1 C6 C5 179.92(16)
C2 C1 C6 N1 174.72(16)
N2 C1 C6 N1 -3.1(2)
C7 N1 C6 C5 -141.28(18)
C16 N1 C6 C5 51.7(2)
C7 N1 C6 C1 41.7(3)
C16 N1 C6 C1 -125.30(19)
C6 N1 C7 O1 -167.56(17)
C16 N1 C7 O1 -0.4(3)
C6 N1 C7 C8 16.9(2)
C16 N1 C7 C8 -175.97(16)
C19 O2 C8 C7 -70.99(19)
C19 O2 C8 C9 168.62(14)
O1 C7 C8 O2 -13.5(2)
N1 C7 C8 O2 162.12(15)
O1 C7 C8 C9 103.95(19)
N1 C7 C8 C9 -80.48(19)
C1 N2 C9 C10 -75.02(19)
C22 N2 C9 C10 62.63(19)
C1 N2 C9 C8 52.80(19)
C22 N2 C9 C8 -169.56(14)
O2 C8 C9 N2 157.45(13)
C7 C8 C9 N2 36.95(18)
O2 C8 C9 C10 -74.02(17)
C7 C8 C9 C10 165.48(14)
N2 C9 C10 C11 -105.72(18)
C8 C9 C10 C11 128.12(18)
N2 C9 C10 C15 73.3(2)
C8 C9 C10 C15 -52.8(2)
C15 C10 C11 C12 -0.2(3)
C9 C10 C11 C12 178.87(18)
C10 C11 C12 C13 1.2(3)
C11 C12 C13 C14 -0.9(3)
C12 C13 C14 C15 -0.4(3)
C13 C14 C15 C10 1.5(3)
C11 C10 C15 C14 -1.2(3)
C9 C10 C15 C14 179.80(18)
C7 N1 C16 C17 -77.9(3)
C6 N1 C16 C17 89.8(2)
N1 C16 C17 C18 143.0(3)
C8 O2 C19 C20 -89.5(2)
O2 C19 C20 C21 -5.3(3)
C1 N2 C22 C23 -63.9(2)
C9 N2 C22 C23 159.25(15)
N2 C22 C23 C24 125.9(2)

_cod_database_fobs_code 1543753
